data_7203913
loop_
_publ_author_name
'Nishimura, Kazukuni'
'Kondo, Tetsuo'
'Drozdova, Olga O.'
'Yamochi, Hideki'
'Saito, Gunzi'

_publ_section_title
;
 Preparation of metallic BEDT-TTF charge transfer complex of
 3,3',5,5'-tetranitro-4,4'-biphenyldiol dianion (TNBP2&#x2212;) having
 flexible molecular shape
;
_journal_issue 4
_journal_name_full 'Journal of Materials Chemistry'
_journal_page_first 911
_journal_paper_doi 10.1039/a907746d
_journal_volume 10
_journal_year 2000
_chemical_formula_sum 'C52 H36 N4 O10 S32'
_chemical_formula_weight 1902.99
_space_group_IT_number 2
_symmetry_cell_setting triclinic
_symmetry_space_group_name_Hall '-P 1'
_symmetry_space_group_name_H-M 'P -1'
_atom_sites_solution_primary 'direct method'
_atom_sites_solution_secondary 'Fourier difference'
_atom_type_scat_source 'International Tables (1974)'
_cell_angle_alpha 97.376(9)
_cell_angle_beta 96.234(9)
_cell_angle_gamma 103.888(9)
_cell_formula_units_Z 1
_cell_length_a 8.692(1)
_cell_length_b 12.936(1)
_cell_length_c 16.208(2)
_cell_measurement_reflns_used 22
_cell_measurement_theta_max 27.5
_cell_measurement_theta_min 0
_cell_volume 1736.0(3)
_computing_cell_refinement 'MXC(MAC Science)'
_computing_data_collection 'MXC(MAC Science)'
_computing_data_reduction Crystan
_computing_molecular_graphics 'ORTEP III'
_computing_publication_material
;
;
_computing_structure_refinement 'Crystan 6.3'
_computing_structure_solution SIR92
_diffrn_ambient_temperature 295(2)
_diffrn_measurement_device_type 'Mac Science MXCchi'
_diffrn_measurement_method theta/2theta
_diffrn_orient_matrix_type standard
_diffrn_orient_matrix_UB_11 -0.10004
_diffrn_orient_matrix_UB_12 0.01178
_diffrn_orient_matrix_UB_13 0.02027
_diffrn_orient_matrix_UB_21 0.05636
_diffrn_orient_matrix_UB_22 0.01802
_diffrn_orient_matrix_UB_23 0.05918
_diffrn_orient_matrix_UB_31 0.03411
_diffrn_orient_matrix_UB_32 0.07774
_diffrn_orient_matrix_UB_33 -0.00635
_diffrn_radiation_monochromator Graphite
_diffrn_radiation_type 'Mo K-alpha'
_diffrn_radiation_wavelength 0.71073
_diffrn_reflns_av_R_equivalents 0.032
_diffrn_reflns_limit_h_max 10
_diffrn_reflns_limit_h_min -11
_diffrn_reflns_limit_k_max 16
_diffrn_reflns_limit_k_min 0
_diffrn_reflns_limit_l_max 20
_diffrn_reflns_limit_l_min -21
_diffrn_reflns_number 8577
_diffrn_reflns_theta_max 26.47
_exptl_absorpt_coefficient_mu 1.000
_exptl_absorpt_correction_type none
_exptl_crystal_colour Black
_exptl_crystal_density_diffrn 1.820
_exptl_crystal_density_meas 1.81
_exptl_crystal_description Plate
_exptl_crystal_F_000 968
_exptl_crystal_size_max 0.65
_exptl_crystal_size_mid 0.35
_exptl_crystal_size_min 0.03
_refine_diff_density_max 2.13
_refine_diff_density_min -1.12
_refine_ls_extinction_method None
_refine_ls_goodness_of_fit_obs 2.308
_refine_ls_hydrogen_treatment
;
Positions are determined by D-synthesis.
Temperature factors fixed U=0.050
;
_refine_ls_number_parameters 496
_refine_ls_number_reflns 4906
_refine_ls_R_factor_obs 0.065
_refine_ls_shift/esd_max 0.8000
_refine_ls_shift/esd_mean 0.0181
_refine_ls_structure_factor_coef F
_refine_ls_weighting_scheme unit
_refine_ls_wR_factor_obs 0.063
_reflns_number_total 6887
_reflns_observed_criterion refl_observed_if_I_>_2.00_sigma(I)
_cod_data_source_file a907746d.txt
_cod_data_source_block (ET)4TNBP
_cod_depositor_comments
;
The following automatic conversions were performed:
'_symmetry_cell_setting' value 'Triclinic' changed to 'triclinic'
according to '/home/saulius/struct/CIF-dictionaries/cif_core.dic'
dictionary named 'cif_core.dic' version 2.4.1 from
2010-06-29.

'_refine_ls_weighting_scheme' value 'Unit' changed to 'unit'
according to '/home/saulius/struct/CIF-dictionaries/cif_core.dic'
dictionary named 'cif_core.dic' version 2.4.1 from 2010-06-29.

Automatic conversion script
Id: cif_fix_enum 1527 2010-12-29 10:47:43Z saulius 

The following automatic conversions were performed:

'_diffrn_ambient_temperature' value 'Room Temterature' was changed to
'295(2)' - the room/ambient temperature average [293;298] in
Kelvins(K) was taken.

'_atom_site_thermal_displace_type' tag value
'Uij' was replaced with 'Uani' value 49 times.

Automatic conversion script
Id: cif_fix_values 1646 2011-03-28 12:23:43Z adriana 

The following automatic conversions were performed:
data name '_exptl_cryst_f_000' replaced with '_exptl_crystal_F_000'
as specified in the replacement file
'/home/antanas/src/cod-tools/trunk/data/replacement-values/replacement_tags.lst'.

Automatic conversion script
Id: cif_correct_tags 4998 2017-03-02 13:24:31Z antanas 
;
_cod_database_code 7203913

loop_
_symmetry_equiv_pos_as_xyz
+X,+Y,+Z
-X,-Y,-Z

loop_
_atom_site_label
_atom_site_fract_x
_atom_site_fract_y
_atom_site_fract_z
_atom_site_U_iso_or_equiv
_atom_site_occupancy
_atom_site_thermal_displace_type
C9 0.6931(12) 0.5339(8) 0.7876(6) 0.060(5) 1.000 Uani
C10 0.6250(14) 0.4218(8) 0.8019(6) 0.060(5) 1.000 Uani
C11 0.4670(8) 0.4779(5) 0.6452(4) 0.034(3) 1.000 Uani
C12 0.4790(8) 0.3758(5) 0.6401(4) 0.031(3) 1.000 Uani
C13 0.2740(8) 0.3749(5) 0.5126(4) 0.030(3) 1.000 Uani
C14 0.1618(8) 0.3441(5) 0.4431(4) 0.031(3) 1.000 Uani
C15 -0.0484(8) 0.3401(5) 0.3156(4) 0.031(3) 1.000 Uani
C16 -0.0382(8) 0.2368(5) 0.3131(4) 0.030(3) 1.000 Uani
C17 -0.2593(13) 0.2828(7) 0.1662(5) 0.054(5) 1.000 Uani
C18 -0.1675(13) 0.1971(7) 0.1493(5) 0.054(5) 1.000 Uani
C27 0.7218(9) 1.0480(6) 0.9004(4) 0.031(3) 1.000 Uani
C28 0.8238(8) 0.9733(6) 0.8714(5) 0.033(3) 1.000 Uani
C29 0.5788(8) 1.0108(5) 0.7371(4) 0.030(3) 1.000 Uani
C30 0.5947(8) 0.9093(5) 0.7310(4) 0.030(3) 1.000 Uani
C31 0.4008(8) 0.9101(5) 0.5987(4) 0.031(3) 1.000 Uani
C32 0.2937(8) 0.8811(5) 0.5260(4) 0.030(3) 1.000 Uani
C33 0.0888(8) 0.8796(6) 0.3979(4) 0.034(3) 1.000 Uani
C34 0.0943(8) 0.7764(6) 0.3956(4) 0.035(3) 1.000 Uani
C35 -0.1402(15) 0.8204(9) 0.2582(8) 0.079(7) 1.000 Uani
C36 -0.0718(17) 0.7293(9) 0.2398(7) 0.082(7) 1.000 Uani
C37 -0.4330(7) 0.5500(5) 0.0069(4) 0.026(3) 1.000 Uani
C38 -0.2742(8) 0.5471(5) 0.0169(6) 0.040(3) 1.000 Uani
C39 -0.1510(8) 0.6386(5) 0.0243(5) 0.038(3) 1.000 Uani
C40 -0.1711(8) 0.7465(5) 0.0228(4) 0.029(3) 1.000 Uani
C41 -0.3376(7) 0.7437(5) 0.0222(4) 0.026(3) 1.000 Uani
C42 -0.4612(8) 0.6528(5) 0.0111(4) 0.025(3) 1.000 Uani
N43 0.0091(8) 0.6268(6) 0.0396(8) 0.096(5) 1.000 Uani
N44 -0.3802(7) 0.8473(4) 0.0320(4) 0.030(3) 1.000 Uani
O45 0.0245(8) 0.5501(6) 0.0901(5) 0.079(5) 1.000 Uani
O46 0.1249(6) 0.6853(4) 0.0314(4) 0.055(3) 1.000 Uani
O47 -0.0632(6) 0.8288(4) 0.0216(4) 0.053(3) 1.000 Uani
O48 -0.2909(7) 0.9235(4) 0.0791(4) 0.050(3) 1.000 Uani
O49 -0.5057(6) 0.8519(4) -0.0089(4) 0.045(3) 1.000 Uani
S1 0.5644(3) 0.5883(2) 0.7217(2) 0.061(1) 1.000 Uani
S2 0.5917(3) 0.3218(2) 0.7104(1) 0.049(1) 1.000 Uani
S3 0.3379(2) 0.5065(1) 0.5659(1) 0.0368(9) 1.000 Uani
S4 0.3656(2) 0.2835(1) 0.5547(1) 0.0355(9) 1.000 Uani
S5 0.0731(2) 0.4353(1) 0.3988(1) 0.0380(9) 1.000 Uani
S6 0.0984(2) 0.2122(1) 0.3906(1) 0.0366(9) 1.000 Uani
S7 -0.1614(3) 0.3936(2) 0.2466(1) 0.055(1) 1.000 Uani
S8 -0.1419(2) 0.1276(1) 0.2366(1) 0.0373(9) 1.000 Uani
S19 0.6606(2) 1.1187(1) 0.8189(1) 0.0356(8) 1.000 Uani
S20 0.7087(2) 0.8540(1) 0.8007(1) 0.0379(9) 1.000 Uani
S21 0.4590(2) 1.0398(1) 0.6539(1) 0.0360(9) 1.000 Uani
S22 0.4899(2) 0.8187(1) 0.6420(1) 0.0363(9) 1.000 Uani
S23 0.2116(2) 0.9735(1) 0.4799(1) 0.0383(9) 1.000 Uani
S24 0.2284(2) 0.7493(1) 0.4735(1) 0.0385(9) 1.000 Uani
S25 -0.0232(3) 0.9348(2) 0.3286(1) 0.054(1) 1.000 Uani
S26 -0.0169(3) 0.6649(2) 0.3243(2) 0.055(1) 1.000 Uani
H27A 0.770(10) 1.096(7) 0.945(5) 0.050 1.000 Uiso
H28A 0.857(10) 0.940(7) 0.910(5) 0.050 1.000 Uiso
H36A -0.145(10) 0.665(7) 0.200(5) 0.050 1.000 Uiso
H28B 0.904(10) 1.005(6) 0.837(5) 0.050 1.000 Uiso
H10A 0.695(10) 0.399(7) 0.829(5) 0.050 1.000 Uiso
H18A -0.055(10) 0.228(7) 0.132(5) 0.050 1.000 Uiso
H18B -0.198(10) 0.150(7) 0.097(5) 0.050 1.000 Uiso
H36B -0.172(11) 0.716(8) 0.269(6) 0.050 1.000 Uiso
H38 -0.249(10) 0.488(7) 0.022(5) 0.050 1.000 Uiso
H9A 0.710(10) 0.590(7) 0.838(5) 0.050 1.000 Uiso
H42 -0.562(10) 0.662(6) 0.004(5) 0.050 1.000 Uiso
H35A -0.176(10) 0.850(7) 0.212(5) 0.050 1.000 Uiso
H17A -0.216(10) 0.338(7) 0.123(5) 0.050 1.000 Uiso
H27B 0.632(10) 1.009(7) 0.929(5) 0.050 1.000 Uiso
H9B 0.792(10) 0.511(6) 0.750(5) 0.050 1.000 Uiso
H10B 0.493(10) 0.395(6) 0.813(5) 0.050 1.000 Uiso
H36C -0.045(11) 0.837(7) 0.233(6) 0.050 1.000 Uiso
H17B -0.387(10) 0.239(6) 0.192(5) 0.050 1.000 Uiso

loop_
_geom_angle_atom_site_label_1
_geom_angle_atom_site_label_2
_geom_angle_atom_site_label_3
_geom_angle
_geom_angle_site_symmetry_1
_geom_angle_site_symmetry_2
_geom_angle_site_symmetry_3
_geom_angle_publ_flag
C10 C9 S1 115.8(8) . . . yes
C9 C10 S2 114.3(7) . . . yes
C12 C11 S1 128.3(6) . . . yes
C12 C11 S3 117.3(6) . . . yes
S1 C11 S3 114.4(4) . . . yes
C11 C12 S2 128.0(6) . . . yes
C11 C12 S4 117.1(6) . . . yes
S2 C12 S4 114.8(4) . . . yes
C14 C13 S3 123.2(6) . . . yes
C14 C13 S4 121.7(6) . . . yes
S3 C13 S4 115.1(4) . . . yes
C13 C14 S5 122.1(6) . . . yes
C13 C14 S6 122.8(6) . . . yes
S5 C14 S6 115.0(4) . . . yes
C16 C15 S5 116.6(6) . . . yes
C16 C15 S7 129.1(6) . . . yes
S5 C15 S7 114.3(4) . . . yes
C15 C16 S6 116.9(6) . . . yes
C15 C16 S8 125.9(6) . . . yes
S6 C16 S8 117.1(4) . . . yes
C18 C17 S7 115.4(7) . . . yes
C17 C18 S8 113.0(7) . . . yes
C28 C27 S19 112.6(5) . . . yes
C27 C28 S20 112.7(5) . . . yes
C30 C29 S19 128.3(6) . . . yes
C30 C29 S21 116.8(6) . . . yes
S19 C29 S21 114.9(4) . . . yes
C29 C30 S20 128.7(6) . . . yes
C29 C30 S22 116.8(6) . . . yes
S20 C30 S22 114.5(4) . . . yes
C32 C31 S21 122.8(6) . . . yes
C32 C31 S22 122.3(6) . . . yes
S21 C31 S22 114.9(4) . . . yes
C31 C32 S23 122.5(6) . . . yes
C31 C32 S24 122.6(6) . . . yes
S23 C32 S24 114.9(4) . . . yes
C34 C33 S23 117.0(6) . . . yes
C34 C33 S25 128.9(6) . . . yes
S23 C33 S25 114.1(4) . . . yes
C33 C34 S24 117.0(6) . . . yes
C33 C34 S26 127.7(6) . . . yes
S24 C34 S26 115.3(5) . . . yes
C36 C35 S25 118.2(10) . . . yes
C35 C36 S26 118.1(9) . . . yes
C37 C37 C38 122.2(6) 2_455 . . yes
C37 C37 C42 121.7(6) 2_455 . . yes
C38 C37 C42 116.1(6) . . . yes
C37 C38 C39 122.1(7) . . . yes
C38 C39 C40 124.9(7) . . . yes
C38 C39 N43 117.2(7) . . . yes
C40 C39 N43 117.8(6) . . . yes
C39 C40 C41 109.2(6) . . . yes
C39 C40 O47 126.1(6) . . . yes
C41 C40 O47 124.7(6) . . . yes
C40 C41 C42 125.8(6) . . . yes
C40 C41 N44 117.6(6) . . . yes
C42 C41 N44 116.6(6) . . . yes
C37 C42 C41 121.3(6) . . . yes
C39 N43 O45 113.6(7) . . . yes
C39 N43 O46 128.0(8) . . . yes
O45 N43 O46 116.1(8) . . . yes
C41 N44 O48 118.9(6) . . . yes
C41 N44 O49 117.7(6) . . . yes
O48 N44 O49 123.5(6) . . . yes
C9 S1 C11 102.9(5) . . . yes
C10 S2 C12 100.4(5) . . . yes
C11 S3 C13 95.1(4) . . . yes
C12 S4 C13 95.3(4) . . . yes
C14 S5 C15 95.5(4) . . . yes
C14 S6 C16 95.9(4) . . . yes
C15 S7 C17 104.5(4) . . . yes
C16 S8 C18 99.7(4) . . . yes
C27 S19 C29 100.4(4) . . . yes
C28 S20 C30 101.4(4) . . . yes
C29 S21 C31 95.8(4) . . . yes
C30 S22 C31 95.6(4) . . . yes
C32 S23 C33 95.6(4) . . . yes
C32 S24 C34 95.4(4) . . . yes
C33 S25 C35 103.0(5) . . . yes
C34 S26 C36 100.0(5) . . . yes
C10 C9 H9A 115.2(49) . . . yes
C10 C9 H9B 94.2(40) . . . yes
S1 C9 H9A 96.5(49) . . . yes
S1 C9 H9B 109.3(40) . . . yes
H9A C9 H9B 127.1(63) . . . yes
C9 C10 H10A 110.8(59) . . . yes
C9 C10 H10B 120.1(41) . . . yes
S2 C10 H10A 95.6(59) . . . yes
S2 C10 H10B 92.4(40) . . . yes
H10A C10 H10B 119.0(71) . . . yes
C18 C17 H17A 101.5(43) . . . yes
S7 C17 H17A 85.1(43) . . . yes
C17 C18 H18A 112.9(46) . . . yes
C17 C18 H18B 117.3(51) . . . yes
S8 C18 H18A 108.4(46) . . . yes
S8 C18 H18B 113.0(51) . . . yes
H18A C18 H18B 89.9(68) . . . yes
C28 C27 H27A 112.8(55) . . . yes
C28 C27 H27B 111.1(47) . . . yes
S19 C27 H27A 108.7(54) . . . yes
S19 C27 H27B 115.3(47) . . . yes
H27A C27 H27B 95.0(71) . . . yes
C27 C28 H28A 114.4(56) . . . yes
C27 C28 H28B 113.5(48) . . . yes
S20 C28 H28A 96.2(55) . . . yes
S20 C28 H28B 101.7(48) . . . yes
H28A C28 H28B 116.1(73) . . . yes
C36 C35 H35A 116.7(53) . . . yes
C36 C35 H36C 65.8(57) . . . yes
S25 C35 H35A 103.4(52) . . . yes
S25 C35 H36C 78.4(56) . . . yes
H35A C35 H36C 79.9(76) . . . yes
C35 C36 H36A 114.7(49) . . . yes
C35 C36 H36B 63.2(54) . . . yes
S26 C36 H36A 100.7(48) . . . yes
S26 C36 H36B 77.2(52) . . . yes
H36A C36 H36B 78.9(71) . . . yes
C37 C38 H38 120.8(56) . . . yes
C39 C38 H38 117.0(56) . . . yes
C37 C42 H42 122.0(51) . . . yes
C41 C42 H42 116.6(51) . . . yes

loop_
_geom_bond_atom_site_label_1
_geom_bond_atom_site_label_2
_geom_bond_distance
_geom_bond_site_symmetry_1
_geom_bond_site_symmetry_2
_geom_bond_publ_flag
C9 C10 1.487(15) . . yes
C9 S1 1.789(11) . . yes
C10 S2 1.786(10) . . yes
C11 C12 1.343(10) . . yes
C11 S1 1.741(8) . . yes
C11 S3 1.748(8) . . yes
C12 S2 1.743(7) . . yes
C12 S4 1.740(7) . . yes
C13 C14 1.357(10) . . yes
C13 S3 1.737(7) . . yes
C13 S4 1.742(7) . . yes
C14 S5 1.742(7) . . yes
C14 S6 1.736(7) . . yes
C15 C16 1.356(10) . . yes
C15 S5 1.758(7) . . yes
C15 S7 1.727(8) . . yes
C16 S6 1.746(7) . . yes
C16 S8 1.743(7) . . yes
C17 C18 1.529(14) . . yes
C17 S7 1.780(9) . . yes
C18 S8 1.792(9) . . yes
C27 C28 1.525(11) . . yes
C27 S19 1.805(8) . . yes
C28 S20 1.804(8) . . yes
C29 C30 1.345(10) . . yes
C29 S19 1.748(7) . . yes
C29 S21 1.748(7) . . yes
C30 S20 1.753(7) . . yes
C30 S22 1.747(7) . . yes
C31 C32 1.370(10) . . yes
C31 S21 1.727(7) . . yes
C31 S22 1.738(7) . . yes
C32 S23 1.738(7) . . yes
C32 S24 1.735(7) . . yes
C33 C34 1.343(11) . . yes
C33 S23 1.743(8) . . yes
C33 S25 1.738(8) . . yes
C34 S24 1.750(8) . . yes
C34 S26 1.735(8) . . yes
C35 C36 1.454(17) . . yes
C35 S25 1.767(12) . . yes
C36 S26 1.772(13) . . yes
C37 C37 1.492(9) . 2_455 yes
C37 C38 1.382(9) . . yes
C37 C42 1.404(9) . . yes
C38 C39 1.374(10) . . yes
C39 C40 1.450(10) . . yes
C39 N43 1.434(10) . . yes
C40 C41 1.437(9) . . yes
C40 O47 1.243(8) . . yes
C41 C42 1.366(9) . . yes
C41 N44 1.468(8) . . yes
N43 O45 1.386(13) . . yes
N43 O46 1.137(10) . . yes
N44 O48 1.212(8) . . yes
N44 O49 1.231(8) . . yes
C9 H9A 0.99(9) . . yes
C9 H9B 1.18(9) . . yes
C10 H10A 0.85(9) . . yes
C10 H10B 1.16(9) . . yes
C17 H17A 1.09(9) . . yes
C18 H18A 1.05(9) . . yes
C18 H18B 0.95(9) . . yes
C27 H27A 0.89(9) . . yes
C27 H27B 1.01(9) . . yes
C28 H28A 0.86(9) . . yes
C28 H28B 0.99(9) . . yes
C35 H35A 0.94(9) . . yes
C35 H36C 0.95(10) . . yes
C36 H36A 1.02(9) . . yes
C36 H36B 1.03(10) . . yes
C38 H38 0.85(9) . . yes
C42 H42 0.92(9) . . yes

loop_
_geom_contact_atom_site_label_1
_geom_contact_atom_site_label_2
_geom_contact_distance
_geom_contact_site_symmetry_1
_geom_contact_site_symmetry_2
_geom_contact_publ_flag
C9 C15 3.80(1) 1_555 2_666 ?
C9 C37 3.83(1) 1_555 1_656 ?
C9 C38 3.68(1) 1_555 1_656 ?
C9 C39 3.88(1) 1_555 1_656 ?
C9 S5 3.83(1) 1_555 2_666 ?
C10 C37 3.66(1) 1_555 1_656 ?
C10 C37 3.69(1) 1_555 2_566 ?
C10 C38 3.57(1) 1_555 1_656 ?
C10 C42 3.63(1) 1_555 2_566 ?
C10 O45 3.26(1) 1_555 2_666 ?
C11 C13 3.959(9) 1_555 2_666 ?
C12 S24 3.834(7) 1_555 2_666 ?
C13 C34 3.881(9) 1_555 2_566 ?
C13 S3 3.781(7) 1_555 2_666 ?
C13 S26 3.650(7) 1_555 2_566 ?
C14 C34 3.855(9) 1_555 2_566 ?
C14 S1 3.813(7) 1_555 2_666 ?
C14 S24 3.773(7) 1_555 2_566 ?
C15 H9B 2.96(8) 1_555 2_666 ?
C16 C31 3.793(9) 1_555 2_566 ?
C16 C32 3.836(9) 1_555 2_566 ?
C16 S20 3.896(7) 1_555 2_666 ?
C17 C42 3.86(1) 1_555 2_465 ?
C17 O49 3.12(1) 1_555 2_465 ?
C18 O49 3.32(1) 1_555 2_465 ?
C27 O46 3.376(9) 1_555 2_676 ?
C27 O47 3.056(9) 1_555 2_676 ?
C27 O49 3.098(9) 1_555 2_576 ?
C28 O47 3.067(9) 1_555 2_676 ?
C28 S8 3.821(8) 1_555 2_666 ?
C29 C33 3.917(9) 1_555 2_676 ?
C29 S8 3.885(7) 1_555 2_566 ?
C30 H17B 2.81(8) 1_555 2_566 ?
C31 S8 3.680(7) 1_555 2_566 ?
C31 S23 3.771(7) 1_555 2_676 ?
C32 S6 3.787(7) 1_555 2_566 ?
C34 S2 3.760(7) 1_555 2_666 ?
C37 C38 2.516(9) 1_555 2_465 ?
C37 C39 3.785(9) 1_555 2_465 ?
C37 C41 3.786(8) 1_555 2_465 ?
C37 C42 2.529(8) 1_555 2_465 ?
C37 H38 2.67(8) 1_555 2_465 ?
C37 H9A 3.18(9) 1_555 1_454 ?
C37 H42 2.72(8) 1_555 2_465 ?
C37 H10B 3.04(8) 1_555 2_566 ?
C38 C38 3.776(9) 1_555 2_465 ?
C38 C42 2.966(9) 1_555 2_465 ?
C38 O45 3.30(1) 1_555 2_565 ?
C38 H9A 3.02(9) 1_555 1_454 ?
C38 H42 2.70(8) 1_555 2_465 ?
C39 O45 3.34(1) 1_555 2_565 ?
C39 H9A 3.06(8) 1_555 1_454 ?
C42 C42 3.810(8) 1_555 2_465 ?
C42 H38 2.69(8) 1_555 2_465 ?
C42 H10B 3.01(8) 1_555 2_566 ?
N43 O45 2.84(1) 1_555 2_565 ?
O45 H10A 2.53(9) 1_555 2_666 ?
O47 H27A 2.47(8) 1_555 2_676 ?
O47 H28A 2.59(8) 1_555 1_454 ?
O49 H27B 2.49(8) 1_555 1_454 ?
O49 H27B 2.60(8) 1_555 2_576 ?
S1 S7 3.652(4) 1_555 2_566 ?
S2 S19 3.473(3) 1_555 1_545 ?
S2 S21 3.517(3) 1_555 1_545 ?
S2 S24 3.629(3) 1_555 2_666 ?
S2 S26 3.765(3) 1_555 2_666 ?
S3 S3 3.737(3) 1_555 2_666 ?
S3 S7 3.771(3) 1_555 2_566 ?
S4 S22 3.751(3) 1_555 2_666 ?
S4 S24 3.723(3) 1_555 2_666 ?
S5 H9B 2.88(8) 1_555 2_666 ?
S6 S20 3.780(3) 1_555 2_666 ?
S6 S22 3.780(3) 1_555 2_666 ?
S6 S25 3.467(3) 1_555 1_545 ?
S8 S25 3.371(3) 1_555 1_545 ?
S20 H17B 2.79(8) 1_555 2_566 ?
S21 S23 3.797(3) 1_555 2_676 ?
S22 H17B 3.05(8) 1_555 2_566 ?
H38 H42 2.2(1) 1_555 2_465 ?
C9 C15 3.80(1) 1_555 2_666 ?
C9 C37 3.83(1) 1_555 1_656 ?
C9 C38 3.68(1) 1_555 1_656 ?
C9 C39 3.88(1) 1_555 1_656 ?
C9 S5 3.83(1) 1_555 2_666 ?
C10 C37 3.66(1) 1_555 1_656 ?
C10 C37 3.69(1) 1_555 2_566 ?
C10 C38 3.57(1) 1_555 1_656 ?
C10 C42 3.63(1) 1_555 2_566 ?
C10 O45 3.26(1) 1_555 2_666 ?
C11 C13 3.959(9) 1_555 2_666 ?
C12 S24 3.834(7) 1_555 2_666 ?
C13 C34 3.881(9) 1_555 2_566 ?
C13 S3 3.781(7) 1_555 2_666 ?
C13 S26 3.650(7) 1_555 2_566 ?
C14 C34 3.855(9) 1_555 2_566 ?
C14 S1 3.813(7) 1_555 2_666 ?
C14 S24 3.773(7) 1_555 2_566 ?
C15 H9B 2.96(8) 1_555 2_666 ?
C16 C31 3.793(9) 1_555 2_566 ?
C16 C32 3.836(9) 1_555 2_566 ?
C16 S20 3.896(7) 1_555 2_666 ?
C17 C42 3.86(1) 1_555 2_465 ?
C17 O49 3.12(1) 1_555 2_465 ?
C18 O49 3.32(1) 1_555 2_465 ?
C27 O46 3.376(9) 1_555 2_676 ?
C27 O47 3.056(9) 1_555 2_676 ?
C27 O49 3.098(9) 1_555 2_576 ?
C28 O47 3.067(9) 1_555 2_676 ?
C28 S8 3.821(8) 1_555 2_666 ?
C29 C33 3.917(9) 1_555 2_676 ?
C29 S8 3.885(7) 1_555 2_566 ?
C30 H17B 2.81(8) 1_555 2_566 ?
C31 S8 3.680(7) 1_555 2_566 ?
C31 S23 3.771(7) 1_555 2_676 ?
C32 S6 3.787(7) 1_555 2_566 ?
C34 S2 3.760(7) 1_555 2_666 ?
C37 C38 2.516(9) 1_555 2_465 ?
C37 C39 3.785(9) 1_555 2_465 ?
C37 C41 3.786(8) 1_555 2_465 ?
C37 C42 2.529(8) 1_555 2_465 ?
C37 H38 2.67(8) 1_555 2_465 ?
C37 H9A 3.18(9) 1_555 1_454 ?
C37 H42 2.72(8) 1_555 2_465 ?
C37 H10B 3.04(8) 1_555 2_566 ?
C38 C38 3.776(9) 1_555 2_465 ?
C38 C42 2.966(9) 1_555 2_465 ?
C38 O45 3.30(1) 1_555 2_565 ?
C38 H9A 3.02(9) 1_555 1_454 ?
C38 H42 2.70(8) 1_555 2_465 ?
C39 O45 3.34(1) 1_555 2_565 ?
C39 H9A 3.06(8) 1_555 1_454 ?
C42 C42 3.810(8) 1_555 2_465 ?
C42 H38 2.69(8) 1_555 2_465 ?
C42 H10B 3.01(8) 1_555 2_566 ?
N43 O45 2.84(1) 1_555 2_565 ?
O45 H10A 2.53(9) 1_555 2_666 ?
O47 H27A 2.47(8) 1_555 2_676 ?
O47 H28A 2.59(8) 1_555 1_454 ?
O49 H27B 2.49(8) 1_555 1_454 ?
O49 H27B 2.60(8) 1_555 2_576 ?
S1 S7 3.652(4) 1_555 2_566 ?
S2 S19 3.473(3) 1_555 1_545 ?
S2 S21 3.517(3) 1_555 1_545 ?
S2 S24 3.629(3) 1_555 2_666 ?
S2 S26 3.765(3) 1_555 2_666 ?
S3 S3 3.737(3) 1_555 2_666 ?
S3 S7 3.771(3) 1_555 2_566 ?
S4 S22 3.751(3) 1_555 2_666 ?
S4 S24 3.723(3) 1_555 2_666 ?
S5 H9B 2.88(8) 1_555 2_666 ?
S6 S20 3.780(3) 1_555 2_666 ?
S6 S22 3.780(3) 1_555 2_666 ?
S6 S25 3.467(3) 1_555 1_545 ?
S8 S25 3.371(3) 1_555 1_545 ?
S20 H17B 2.79(8) 1_555 2_566 ?
S21 S23 3.797(3) 1_555 2_676 ?
S22 H17B 3.05(8) 1_555 2_566 ?
H38 H42 2.2(1) 1_555 2_465 ?

loop_
_geom_torsion_atom_site_label_1
_geom_torsion_atom_site_label_2
_geom_torsion_atom_site_label_3
_geom_torsion_atom_site_label_4
_geom_torsion
_geom_torsion_site_symmetry_1
_geom_torsion_site_symmetry_2
_geom_torsion_site_symmetry_3
_geom_torsion_site_symmetry_4
_geom_torsion_publ_flag
C10 C9 S1 C11 -38.0(8) . . . . yes
S1 C9 C10 S2 67.3(8) . . . . yes
C9 C10 S2 C12 -52.5(8) . . . . yes
C12 C11 S1 C9 3.5(8) . . . . yes
S1 C11 C12 S2 2.1(5) . . . . yes
S1 C11 C12 S4 -179.7(10) . . . . yes
C12 C11 S3 C13 1.5(6) . . . . yes
S3 C11 C12 S2 -177.9(10) . . . . yes
S3 C11 C12 S4 0.4(4) . . . . yes
S3 C11 S1 C9 -176.5(6) . . . . yes
S1 C11 S3 C13 -178.4(5) . . . . yes
C11 C12 S2 C10 18.9(8) . . . . yes
C11 C12 S4 C13 -2.1(6) . . . . yes
S4 C12 S2 C10 -159.4(6) . . . . yes
S2 C12 S4 C13 176.4(5) . . . . yes
C14 C13 S3 C11 177.4(7) . . . . yes
S3 C13 C14 S5 1.4(4) . . . . yes
S3 C13 C14 S6 -179.8(9) . . . . yes
C14 C13 S4 C12 -177.2(7) . . . . yes
S4 C13 C14 S5 -178.3(9) . . . . yes
S4 C13 C14 S6 0.6(4) . . . . yes
S4 C13 S3 C11 -2.9(4) . . . . yes
S3 C13 S4 C12 3.1(4) . . . . yes
C13 C14 S5 C15 179.2(7) . . . . yes
C13 C14 S6 C16 -180.0(7) . . . . yes
S6 C14 S5 C15 0.3(4) . . . . yes
S5 C14 S6 C16 -1.0(4) . . . . yes
C16 C15 S5 C14 1.0(6) . . . . yes
S5 C15 C16 S6 -1.9(4) . . . . yes
S5 C15 C16 S8 -178.6(9) . . . . yes
C16 C15 S7 C17 -2.3(7) . . . . yes
S7 C15 C16 S6 176.3(10) . . . . yes
S7 C15 C16 S8 -0.4(5) . . . . yes
S7 C15 S5 C14 -177.5(5) . . . . yes
S5 C15 S7 C17 175.9(6) . . . . yes
C15 C16 S6 C14 1.7(6) . . . . yes
C15 C16 S8 C18 27.8(7) . . . . yes
S8 C16 S6 C14 178.8(5) . . . . yes
S6 C16 S8 C18 -148.9(6) . . . . yes
C18 C17 S7 C15 -30.4(7) . . . . yes
S7 C17 C18 S8 65.1(7) . . . . yes
C17 C18 S8 C16 -59.0(7) . . . . yes
C28 C27 S19 C29 51.6(6) . . . . yes
S19 C27 C28 S20 -73.1(5) . . . . yes
C27 C28 S20 C30 46.5(6) . . . . yes
C30 C29 S19 C27 -14.6(7) . . . . yes
S19 C29 C30 S20 -3.0(5) . . . . yes
S19 C29 C30 S22 177.5(9) . . . . yes
C30 C29 S21 C31 3.3(6) . . . . yes
S21 C29 C30 S20 178.1(9) . . . . yes
S21 C29 C30 S22 -1.4(4) . . . . yes
S21 C29 S19 C27 164.3(5) . . . . yes
S19 C29 S21 C31 -175.7(5) . . . . yes
C29 C30 S20 C28 -9.5(7) . . . . yes
C29 C30 S22 C31 -1.3(6) . . . . yes
S22 C30 S20 C28 170.0(5) . . . . yes
S20 C30 S22 C31 179.2(5) . . . . yes
C32 C31 S21 C29 176.4(7) . . . . yes
S21 C31 C32 S23 2.6(4) . . . . yes
S21 C31 C32 S24 -176.8(9) . . . . yes
C32 C31 S22 C30 -176.9(7) . . . . yes
S22 C31 C32 S23 -176.9(9) . . . . yes
S22 C31 C32 S24 3.6(4) . . . . yes
S22 C31 S21 C29 -4.1(4) . . . . yes
S21 C31 S22 C30 3.5(4) . . . . yes
C31 C32 S23 C33 -177.8(7) . . . . yes
C31 C32 S24 C34 177.0(7) . . . . yes
S24 C32 S23 C33 1.7(4) . . . . yes
S23 C32 S24 C34 -2.5(5) . . . . yes
C34 C33 S23 C32 0.1(6) . . . . yes
S23 C33 C34 S24 -1.8(4) . . . . yes
S23 C33 C34 S26 178.0(10) . . . . yes
C34 C33 S25 C35 4.2(8) . . . . yes
S25 C33 C34 S24 177.1(10) . . . . yes
S25 C33 C34 S26 -3.1(5) . . . . yes
S25 C33 S23 C32 -179.1(5) . . . . yes
S23 C33 S25 C35 -176.9(6) . . . . yes
C33 C34 S24 C32 2.6(6) . . . . yes
C33 C34 S26 C36 21.3(8) . . . . yes
S26 C34 S24 C32 -177.2(5) . . . . yes
S24 C34 S26 C36 -158.9(6) . . . . yes
C36 C35 S25 C33 -32.4(10) . . . . yes
S25 C35 C36 S26 60.5(9) . . . . yes
C35 C36 S26 C34 -49.6(10) . . . . yes
C37 C37 C38 C39 175.8(11) . . . . yes
C37 C37 C42 C41 -178.7(10) . . . . yes
C42 C37 C38 C39 -4.7(7) . . . . yes
C38 C37 C42 C41 1.8(7) . . . . yes
C37 C38 C39 C40 0.2(7) . . . . yes
C37 C38 C39 N43 176.3(12) . . . . yes
C38 C39 C40 C41 6.5(7) . . . . yes
C38 C39 C40 O47 -173.0(12) . . . . yes
C38 C39 N43 O45 -35.0(8) . . . . yes
C38 C39 N43 O46 163.1(14) . . . . yes
N43 C39 C40 C41 -169.5(10) . . . . yes
C40 C39 N43 O45 141.4(11) . . . . yes
C40 C39 N43 O46 -20.5(9) . . . . yes
N43 C39 C40 O47 11.0(8) . . . . yes
C39 C40 C41 C42 -9.7(7) . . . . yes
C39 C40 C41 N44 172.1(8) . . . . yes
O47 C40 C41 C42 169.8(11) . . . . yes
O47 C40 C41 N44 -8.4(7) . . . . yes
C40 C41 C42 C37 6.1(7) . . . . yes
C40 C41 N44 O48 -37.0(7) . . . . yes
C40 C41 N44 O49 142.7(9) . . . . yes
N44 C41 C42 C37 -175.6(9) . . . . yes
C42 C41 N44 O48 144.5(9) . . . . yes
C42 C41 N44 O49 -35.7(7) . . . . yes
S1 C9 C10 H10A 173.9(64) . . . . yes
S1 C9 C10 H10B -41.1(48) . . . . yes
H9A C9 C10 S2 178.7(55) . . . . yes
H9A C9 C10 H10A -74.6(83) . . . . yes
H9A C9 C10 H10B 70.4(72) . . . . yes
H9B C9 C10 S2 -46.5(40) . . . . yes
H9B C9 C10 H10A 60.1(75) . . . . yes
H9B C9 C10 H10B -154.9(62) . . . . yes
H9A C9 S1 C11 -160.0(49) . . . . yes
H9B C9 S1 C11 66.8(43) . . . . yes
H10A C10 S2 C12 -168.3(59) . . . . yes
H10B C10 S2 C12 72.3(41) . . . . yes
S7 C17 C18 H18A -58.4(50) . . . . yes
S7 C17 C18 H18B -160.8(58) . . . . yes
H17A C17 C18 S8 155.1(45) . . . . yes
H17A C17 C18 H18A 31.6(67) . . . . yes
H17A C17 C18 H18B -70.8(72) . . . . yes
H17A C17 S7 C15 -130.8(43) . . . . yes
H18A C18 S8 C16 66.9(49) . . . . yes
H18B C18 S8 C16 164.9(55) . . . . yes
S19 C27 C28 H28A 178.3(61) . . . . yes
S19 C27 C28 H28B 41.9(52) . . . . yes
H27A C27 C28 S20 163.4(59) . . . . yes
H27A C27 C28 H28A 54.7(85) . . . . yes
H27A C27 C28 H28B -81.6(79) . . . . yes
H27B C27 C28 S20 58.0(50) . . . . yes
H27B C27 C28 H28A -50.6(79) . . . . yes
H27B C27 C28 H28B 173.1(73) . . . . yes
H27A C27 S19 C29 177.4(57) . . . . yes
H27B C27 S19 C29 -77.4(52) . . . . yes
H28A C28 S20 C30 166.3(56) . . . . yes
H28B C28 S20 C30 -75.4(49) . . . . yes
S25 C35 C36 H36A 179.1(54) . . . . yes
S25 C35 C36 H36B 117.1(59) . . . . yes
H35A C35 C36 S26 -175.1(60) . . . . yes
H35A C35 C36 H36A -56.6(78) . . . . yes
H35A C35 C36 H36B -118.6(82) . . . . yes
H36C C35 C36 S26 121.1(62) . . . . yes
H36C C35 C36 H36A -120.4(81) . . . . yes
H36C C35 C36 H36B 177.7(84) . . . . yes
H35A C35 S25 C33 -163.1(54) . . . . yes
H36C C35 S25 C33 -86.6(57) . . . . yes
H36A C36 S26 C34 -175.2(49) . . . . yes
H36B C36 S26 C34 -99.3(53) . . . . yes
C37 C37 C38 H38 -8.1(65) . . . . yes
C37 C37 C42 H42 -1.9(60) . . . . yes
C42 C37 C38 H38 171.5(66) . . . . yes
C38 C37 C42 H42 178.5(61) . . . . yes
H38 C38 C39 C40 -176.1(64) . . . . yes
H38 C38 C39 N43 0.0(63) . . . . yes
C40 C41 C42 H42 -170.8(58) . . . . yes
N44 C41 C42 H42 7.5(57) . . . . yes
